data_1517665
loop_
_publ_author_name
'Drouhin, Pauline'
'Hurst, Timothy E.'
'Whitwood, Adrian C.'
'Taylor, Richard J. K.'

_publ_section_title
;
 Copper-Mediated Construction of Spirocyclic Bis-oxindoles via a Double
 C-H, Ar-H Coupling Process.
;
_journal_issue 18
_journal_name_full 'Organic letters'
_journal_page_first 4900
_journal_page_last 4903
_journal_paper_doi 10.1021/ol5024129
_journal_volume 16
_journal_year 2014
_chemical_formula_moiety 'C21 H22 N2 O3'
_chemical_formula_sum 'C21 H22 N2 O3'
_chemical_formula_weight 350.40
_chemical_name_systematic
;
 ?
;
_space_group_crystal_system monoclinic
_space_group_IT_number 14
_space_group_name_Hall '-P 2yn'
_space_group_name_H-M_alt 'P 1 21/n 1'
_symmetry_space_group_name_Hall '-P 2yn'
_symmetry_space_group_name_H-M 'P 1 21/n 1'
_atom_sites_solution_hydrogens geom
_atom_sites_solution_primary iterative
_audit_creation_date 2014-07-03
_audit_creation_method
;
Olex2 1.2
(compiled 2014.06.27 svn.r2953 for OlexSys, GUI svn.r4855)
;
_cell_angle_alpha 90
_cell_angle_beta 108.2987(19)
_cell_angle_gamma 90
_cell_formula_units_Z 4
_cell_length_a 8.75713(16)
_cell_length_b 15.9322(2)
_cell_length_c 13.1649(2)
_cell_measurement_reflns_used 8718
_cell_measurement_temperature 110.05(10)
_cell_measurement_theta_max 32.0060
_cell_measurement_theta_min 3.5220
_cell_volume 1743.89(5)
_computing_cell_refinement
;
CrysAlisPro, Agilent Technologies,
Version 1.171.37.33 (release 27-03-2014 CrysAlis171 .NET)
(compiled Mar 27 2014,17:12:48)
;
_computing_data_collection
;
CrysAlisPro, Agilent Technologies,
Version 1.171.37.33 (release 27-03-2014 CrysAlis171 .NET)
(compiled Mar 27 2014,17:12:48)
;
_computing_data_reduction
;
CrysAlisPro, Agilent Technologies,
Version 1.171.37.33 (release 27-03-2014 CrysAlis171 .NET)
(compiled Mar 27 2014,17:12:48)
;
_computing_molecular_graphics 'Olex2 (Dolomanov et al., 2009)'
_computing_publication_material 'Olex2 (Dolomanov et al., 2009)'
_computing_structure_refinement 'ShelXL (Sheldrick, 2008)'
_computing_structure_solution
;
Superflip (Palatinus & Chapuis, 2007;Palatinus & van der Lee, 2008;
Palatinus et al., 2012)
;
_diffrn_ambient_environment N~2~
_diffrn_ambient_temperature 110.05(10)
_diffrn_detector 'CCD plate'
_diffrn_detector_area_resol_mean 16.1450
_diffrn_detector_type Eos
_diffrn_measured_fraction_theta_full 0.998
_diffrn_measured_fraction_theta_max 0.998
_diffrn_measurement_details
;
  1 omega  -98.00   48.00   1.0000   40.0000
omega____ theta____ kappa____ phi______ frames
    -      -25.0740    0.0000 -180.0000 146

  2 omega -102.00  -34.00   1.0000   40.0000
omega____ theta____ kappa____ phi______ frames
    -      -25.0740  178.0000    0.0000 68

  3 omega   35.00  102.00   1.0000   40.0000
omega____ theta____ kappa____ phi______ frames
    -       26.4802  178.0000    0.0000 67

  4 omega   -4.00   97.00   1.0000   40.0000
omega____ theta____ kappa____ phi______ frames
    -       26.4802   77.0000 -180.0000 101

  5 omega   35.00   74.00   1.0000   40.0000
omega____ theta____ kappa____ phi______ frames
    -       26.4802  178.0000   90.0000 39

  6 omega    6.00   95.00   1.0000   40.0000
omega____ theta____ kappa____ phi______ frames
    -       26.4802   57.0000   60.0000 89
;
_diffrn_measurement_device 'four-circle diffractometer'
_diffrn_measurement_device_type 'SuperNova, Single source at offset, Eos'
_diffrn_measurement_method '\w scans'
_diffrn_orient_matrix_UB_11 -0.0010981000
_diffrn_orient_matrix_UB_12 -0.0182594000
_diffrn_orient_matrix_UB_13 0.0489099000
_diffrn_orient_matrix_UB_21 -0.0558254000
_diffrn_orient_matrix_UB_22 -0.0305548000
_diffrn_orient_matrix_UB_23 -0.0287482000
_diffrn_orient_matrix_UB_31 0.0644702000
_diffrn_orient_matrix_UB_32 -0.0267659000
_diffrn_orient_matrix_UB_33 -0.0005228000
_diffrn_radiation_monochromator mirror
_diffrn_radiation_probe x-ray
_diffrn_radiation_type MoK\a
_diffrn_radiation_wavelength 0.71073
_diffrn_reflns_av_R_equivalents 0.0289
_diffrn_reflns_av_unetI/netI 0.0227
_diffrn_reflns_Laue_measured_fraction_full 0.998
_diffrn_reflns_Laue_measured_fraction_max 0.998
_diffrn_reflns_limit_h_max 12
_diffrn_reflns_limit_h_min -11
_diffrn_reflns_limit_k_max 22
_diffrn_reflns_limit_k_min -22
_diffrn_reflns_limit_l_max 18
_diffrn_reflns_limit_l_min -18
_diffrn_reflns_number 20689
_diffrn_reflns_point_group_measured_fraction_full 0.998
_diffrn_reflns_point_group_measured_fraction_max 0.998
_diffrn_reflns_theta_full 25.214
_diffrn_reflns_theta_max 29.998
_diffrn_reflns_theta_min 3.029
_diffrn_source 'SuperNova (Mo) X-ray Source'
_exptl_absorpt_coefficient_mu 0.090
_exptl_absorpt_correction_T_max 0.997
_exptl_absorpt_correction_T_min 0.996
_exptl_absorpt_correction_type gaussian
_exptl_absorpt_process_details
;
CrysAlisPro, Agilent Technologies,
Version 1.171.37.33 (release 27-03-2014 CrysAlis171 .NET)
(compiled Mar 27 2014,17:12:48)
Numerical absorption correction based on gaussian integration over
            a multifaceted crystal model
Empirical absorption correction using spherical harmonics,
 implemented in SCALE3 ABSPACK scaling algorithm.
;
_exptl_crystal_colour 'clear colourless'
_exptl_crystal_colour_lustre clear
_exptl_crystal_colour_primary colourless
_exptl_crystal_density_diffrn 1.335
_exptl_crystal_description block
_exptl_crystal_F_000 744
_exptl_crystal_size_max 0.1835
_exptl_crystal_size_mid 0.16
_exptl_crystal_size_min 0.1458
_refine_diff_density_max 0.534
_refine_diff_density_min -0.418
_refine_diff_density_rms 0.052
_refine_ls_extinction_method none
_refine_ls_goodness_of_fit_ref 1.044
_refine_ls_hydrogen_treatment constr
_refine_ls_matrix_type full
_refine_ls_number_parameters 237
_refine_ls_number_reflns 5098
_refine_ls_number_restraints 0
_refine_ls_restrained_S_all 1.044
_refine_ls_R_factor_all 0.0570
_refine_ls_R_factor_gt 0.0496
_refine_ls_shift/su_max 0.001
_refine_ls_shift/su_mean 0.000
_refine_ls_structure_factor_coef Fsqd
_refine_ls_weighting_details 'w=1/[\s^2^(Fo^2^)+(0.0535P)^2^+1.2466P] where P=(Fo^2^+2Fc^2^)/3'
_refine_ls_weighting_scheme calc
_refine_ls_wR_factor_gt 0.1284
_refine_ls_wR_factor_ref 0.1340
_reflns_Friedel_coverage 0.000
_reflns_number_gt 4423
_reflns_number_total 5098
_reflns_threshold_expression 'I > 2\s(I)'
_cod_data_source_file ol5024129_si_002.cif
_cod_data_source_block 4a
_cod_depositor_comments 'Adding full bibliography for 1517665--1517670.cif.'
_cod_database_code 1517665
_shelxl_version_number 2013-4
_chemical_oxdiff_formula 'C21 H22 N2 O3'
_shelx_space_group_comment
;
The symmetry employed for this shelxl refinement is uniquely defined
by the following loop, which should always be used as a source of
symmetry information in preference to the above space-group names.
They are only intended as comments.
;
_reflns_odcompleteness_completeness 99.74
_reflns_odcompleteness_iscentric 1
_reflns_odcompleteness_theta 29.97
_olex2_refinement_description
;
1. Fixed Uiso
 At 1.2 times of:
  All C(H) groups, All C(H,H) groups
 At 1.5 times of:
  All C(H,H,H) groups
2.a Ternary CH refined with riding coordinates:
 C9(H9), C11(H11)
2.b Secondary CH2 refined with riding coordinates:
 C12(H12A,H12B), C13(H13A,H13B)
2.c Aromatic/amide H refined with riding coordinates:
 C1(H1), C2(H2), C3(H3), C4(H4), C5(H5), C17(H17), C18(H18), C19(H19),
 C20(H20), C21(H21)
2.d Idealised Me refined as rotating group:
 C7(H7A,H7B,H7C), C15(H15A,H15B,H15C)
;
_olex2_submission_special_instructions 'No special instructions were received'

loop_
_space_group_symop_operation_xyz
'x, y, z'
'-x+1/2, y+1/2, -z+1/2'
'-x, -y, -z'
'x-1/2, -y-1/2, z-1/2'

loop_
_atom_site_label
_atom_site_type_symbol
_atom_site_fract_x
_atom_site_fract_y
_atom_site_fract_z
_atom_site_U_iso_or_equiv
_atom_site_adp_type
_atom_site_occupancy
_atom_site_site_symmetry_order
_atom_site_calc_flag
_atom_site_refinement_flags_posn
C1 C 0.23273(16) 0.98927(8) 0.85600(10) 0.0196(2) Uani 1 1 d .
H1 H 0.2999 0.9426 0.8682 0.023 Uiso 1 1 calc R
C2 C 0.09212(17) 0.98719(9) 0.88382(11) 0.0225(3) Uani 1 1 d .
H2 H 0.0642 0.9387 0.9132 0.027 Uiso 1 1 calc R
C3 C -0.00631(16) 1.05717(9) 0.86783(11) 0.0228(3) Uani 1 1 d .
H3 H -0.0996 1.0559 0.8873 0.027 Uiso 1 1 calc R
C4 C 0.03395(18) 1.12906(9) 0.82298(12) 0.0258(3) Uani 1 1 d .
H4 H -0.0322 1.1760 0.8123 0.031 Uiso 1 1 calc R
C5 C 0.17332(17) 1.13099(9) 0.79387(12) 0.0241(3) Uani 1 1 d .
H5 H 0.2002 1.1792 0.7635 0.029 Uiso 1 1 calc R
C6 C 0.27257(14) 1.06089(8) 0.81014(9) 0.0163(2) Uani 1 1 d .
C7 C 0.55546(16) 1.10682(9) 0.86043(11) 0.0239(3) Uani 1 1 d .
H7A H 0.5170 1.1541 0.8906 0.036 Uiso 1 1 calc GR
H7B H 0.6289 1.1258 0.8244 0.036 Uiso 1 1 calc GR
H7C H 0.6097 1.0686 0.9165 0.036 Uiso 1 1 calc GR
C8 C 0.44338(15) 1.02626(8) 0.69780(10) 0.0188(2) Uani 1 1 d .
C9 C 0.30010(15) 0.98560(8) 0.61669(10) 0.0177(2) Uani 1 1 d .
H9 H 0.2097 0.9844 0.6455 0.021 Uiso 1 1 calc R
C10 C 0.33697(15) 0.89606(8) 0.59007(10) 0.0189(2) Uani 1 1 d .
C11 C 0.25677(14) 0.88062(8) 0.47024(9) 0.0162(2) Uani 1 1 d .
H11 H 0.3391 0.8765 0.4344 0.019 Uiso 1 1 calc R
C12 C 0.15418(15) 0.95947(8) 0.43167(10) 0.0193(2) Uani 1 1 d .
H12A H 0.1450 0.9721 0.3579 0.023 Uiso 1 1 calc R
H12B H 0.0473 0.9524 0.4375 0.023 Uiso 1 1 calc R
C13 C 0.24618(16) 1.02891(8) 0.50684(10) 0.0198(2) Uani 1 1 d .
H13A H 0.1769 1.0765 0.5066 0.024 Uiso 1 1 calc R
H13B H 0.3380 1.0479 0.4867 0.024 Uiso 1 1 calc R
C14 C 0.16443(15) 0.79860(8) 0.45803(10) 0.0181(2) Uani 1 1 d .
C15 C 0.12602(17) 0.65157(9) 0.41021(11) 0.0245(3) Uani 1 1 d .
H15A H 0.0296 0.6538 0.3501 0.037 Uiso 1 1 calc GR
H15B H 0.0984 0.6442 0.4747 0.037 Uiso 1 1 calc GR
H15C H 0.1911 0.6053 0.4017 0.037 Uiso 1 1 calc GR
C16 C 0.35160(16) 0.72707(8) 0.37753(10) 0.0189(2) Uani 1 1 d .
C17 C 0.50582(17) 0.74659(8) 0.44257(13) 0.0260(3) Uani 1 1 d .
H17 H 0.5236 0.7642 0.5127 0.031 Uiso 1 1 calc R
C18 C 0.63432(19) 0.73947(9) 0.40115(18) 0.0381(4) Uani 1 1 d .
H18 H 0.7377 0.7542 0.4431 0.046 Uiso 1 1 calc R
C19 C 0.6076(2) 0.71044(10) 0.29761(18) 0.0425(5) Uani 1 1 d .
H19 H 0.6935 0.7050 0.2708 0.051 Uiso 1 1 calc R
C20 C 0.4549(2) 0.68961(10) 0.23437(15) 0.0380(4) Uani 1 1 d .
H20 H 0.4382 0.6698 0.1653 0.046 Uiso 1 1 calc R
C21 C 0.3261(2) 0.69799(9) 0.27324(12) 0.0276(3) Uani 1 1 d .
H21 H 0.2229 0.6843 0.2301 0.033 Uiso 1 1 calc R
N1 N 0.41975(13) 1.06426(7) 0.78414(8) 0.0182(2) Uani 1 1 d .
N2 N 0.21632(13) 0.73026(7) 0.41665(9) 0.0179(2) Uani 1 1 d .
O1 O 0.57466(12) 1.02672(7) 0.68273(8) 0.0275(2) Uani 1 1 d .
O2 O 0.41332(14) 0.84488(7) 0.65329(8) 0.0312(2) Uani 1 1 d .
O3 O 0.04474(12) 0.79496(7) 0.48816(9) 0.0273(2) Uani 1 1 d .

loop_
_atom_site_aniso_label
_atom_site_aniso_U_11
_atom_site_aniso_U_22
_atom_site_aniso_U_33
_atom_site_aniso_U_23
_atom_site_aniso_U_13
_atom_site_aniso_U_12
C1 0.0218(6) 0.0184(5) 0.0208(6) 0.0003(4) 0.0101(5) 0.0022(5)
C2 0.0252(6) 0.0234(6) 0.0234(6) 0.0015(5) 0.0141(5) -0.0016(5)
C3 0.0204(6) 0.0306(7) 0.0210(6) -0.0030(5) 0.0119(5) 0.0009(5)
C4 0.0248(6) 0.0247(6) 0.0309(7) 0.0009(5) 0.0132(6) 0.0078(5)
C5 0.0261(7) 0.0198(6) 0.0301(7) 0.0048(5) 0.0144(5) 0.0027(5)
C6 0.0164(5) 0.0192(5) 0.0147(5) -0.0023(4) 0.0070(4) -0.0007(4)
C7 0.0195(6) 0.0290(7) 0.0221(6) -0.0055(5) 0.0049(5) -0.0039(5)
C8 0.0182(6) 0.0227(6) 0.0175(5) 0.0001(4) 0.0084(4) 0.0001(5)
C9 0.0165(5) 0.0230(6) 0.0154(5) -0.0018(4) 0.0076(4) 0.0002(4)
C10 0.0173(5) 0.0227(6) 0.0167(5) -0.0001(4) 0.0054(4) -0.0010(4)
C11 0.0146(5) 0.0199(5) 0.0155(5) -0.0008(4) 0.0067(4) 0.0002(4)
C12 0.0186(6) 0.0239(6) 0.0157(5) 0.0002(4) 0.0059(4) 0.0032(5)
C13 0.0207(6) 0.0215(6) 0.0187(5) 0.0011(4) 0.0082(5) 0.0033(5)
C14 0.0160(5) 0.0243(6) 0.0145(5) 0.0000(4) 0.0056(4) -0.0021(4)
C15 0.0258(6) 0.0243(6) 0.0236(6) -0.0007(5) 0.0082(5) -0.0095(5)
C16 0.0202(6) 0.0161(5) 0.0232(6) 0.0025(4) 0.0110(5) 0.0011(4)
C17 0.0199(6) 0.0178(6) 0.0409(8) -0.0023(5) 0.0106(6) -0.0004(5)
C18 0.0231(7) 0.0170(6) 0.0797(13) 0.0002(7) 0.0239(8) -0.0010(5)
C19 0.0517(11) 0.0198(7) 0.0771(13) 0.0075(7) 0.0507(11) 0.0066(7)
C20 0.0580(11) 0.0273(7) 0.0426(9) 0.0064(6) 0.0359(9) 0.0106(7)
C21 0.0365(8) 0.0250(6) 0.0250(6) 0.0029(5) 0.0149(6) 0.0064(6)
N1 0.0155(5) 0.0233(5) 0.0176(5) -0.0036(4) 0.0078(4) -0.0029(4)
N2 0.0167(5) 0.0198(5) 0.0188(5) -0.0009(4) 0.0076(4) -0.0038(4)
O1 0.0190(5) 0.0400(6) 0.0274(5) -0.0075(4) 0.0131(4) -0.0042(4)
O2 0.0365(6) 0.0266(5) 0.0225(5) 0.0025(4) -0.0022(4) 0.0040(4)
O3 0.0216(5) 0.0347(5) 0.0313(5) -0.0028(4) 0.0164(4) -0.0050(4)

loop_
_atom_type_symbol
_atom_type_description
_atom_type_scat_dispersion_real
_atom_type_scat_dispersion_imag
_atom_type_scat_source
C C 0.0033 0.0016 'International Tables Vol C Tables 4.2.6.8 and 6.1.1.4'
H H 0.0000 0.0000 'International Tables Vol C Tables 4.2.6.8 and 6.1.1.4'
N N 0.0061 0.0033 'International Tables Vol C Tables 4.2.6.8 and 6.1.1.4'
O O 0.0106 0.0060 'International Tables Vol C Tables 4.2.6.8 and 6.1.1.4'

loop_
_exptl_crystal_face_index_h
_exptl_crystal_face_index_k
_exptl_crystal_face_index_l
_exptl_crystal_face_perp_dist
_exptl_oxdiff_crystal_face_indexfrac_h
_exptl_oxdiff_crystal_face_indexfrac_k
_exptl_oxdiff_crystal_face_indexfrac_l
_exptl_oxdiff_crystal_face_x
_exptl_oxdiff_crystal_face_y
_exptl_oxdiff_crystal_face_z
0 -1 1 0.0714 0.0000 -0.9990 0.9994 0.0671 0.0018 0.0262
0 1 -1 0.0744 -0.0000 0.9990 -0.9994 -0.0671 -0.0018 -0.0262
-2 0 1 0.0807 -2.0026 0.0033 0.9970 0.0509 0.0830 -0.1297
2 0 -1 0.0997 2.0026 -0.0033 -0.9970 -0.0509 -0.0830 0.1297
0 2 1 0.0760 -0.0001 1.9984 1.0011 0.0125 -0.0898 -0.0540
0 -2 -1 0.0840 0.0001 -1.9984 -1.0011 -0.0125 0.0898 0.0540
-1 3 4 0.0810 -1.0015 2.9994 4.0000 0.1420 -0.1507 -0.1469
-1 1 -1 0.0702 -1.0014 1.0006 -1.0009 -0.0661 0.0541 -0.0908
0 -2 -3 0.1014 0.0001 -1.9986 -3.0010 -0.1103 0.1473 0.0551

loop_
_geom_angle_atom_site_label_1
_geom_angle_atom_site_label_2
_geom_angle_atom_site_label_3
_geom_angle
C2 C1 H1 120.0
C6 C1 H1 120.0
C6 C1 C2 119.94(12)
C1 C2 H2 120.0
C3 C2 C1 120.08(12)
C3 C2 H2 120.0
C2 C3 H3 119.9
C4 C3 C2 120.10(12)
C4 C3 H3 119.9
C3 C4 H4 120.0
C3 C4 C5 119.96(12)
C5 C4 H4 120.0
C4 C5 H5 120.0
C4 C5 C6 120.04(12)
C6 C5 H5 120.0
C1 C6 C5 119.86(11)
C1 C6 N1 120.18(11)
C5 C6 N1 119.89(11)
H7A C7 H7B 109.5
H7A C7 H7C 109.5
H7B C7 H7C 109.5
N1 C7 H7A 109.5
N1 C7 H7B 109.5
N1 C7 H7C 109.5
N1 C8 C9 118.04(11)
O1 C8 C9 119.98(11)
O1 C8 N1 121.94(12)
C8 C9 H9 109.0
C8 C9 C10 111.92(10)
C8 C9 C13 114.41(11)
C10 C9 H9 109.0
C10 C9 C13 103.19(10)
C13 C9 H9 109.0
C9 C10 C11 108.95(10)
O2 C10 C9 125.75(12)
O2 C10 C11 125.28(12)
C10 C11 H11 109.8
C10 C11 C12 103.92(10)
C12 C11 H11 109.8
C14 C11 C10 107.70(10)
C14 C11 H11 109.8
C14 C11 C12 115.62(10)
C11 C12 H12A 110.9
C11 C12 H12B 110.9
H12A C12 H12B 109.0
C13 C12 C11 104.04(10)
C13 C12 H12A 110.9
C13 C12 H12B 110.9
C9 C13 H13A 111.1
C9 C13 H13B 111.1
C12 C13 C9 103.14(10)
C12 C13 H13A 111.1
C12 C13 H13B 111.1
H13A C13 H13B 109.1
N2 C14 C11 119.89(10)
O3 C14 C11 118.98(12)
O3 C14 N2 121.11(12)
H15A C15 H15B 109.5
H15A C15 H15C 109.5
H15B C15 H15C 109.5
N2 C15 H15A 109.5
N2 C15 H15B 109.5
N2 C15 H15C 109.5
C17 C16 C21 120.26(13)
C17 C16 N2 121.61(12)
C21 C16 N2 117.99(12)
C16 C17 H17 120.4
C16 C17 C18 119.12(15)
C18 C17 H17 120.4
C17 C18 H18 120.0
C19 C18 C17 120.06(16)
C19 C18 H18 120.0
C18 C19 H19 119.8
C20 C19 C18 120.47(14)
C20 C19 H19 119.8
C19 C20 H20 119.9
C19 C20 C21 120.21(16)
C21 C20 H20 119.9
C16 C21 H21 120.1
C20 C21 C16 119.84(15)
C20 C21 H21 120.1
C6 N1 C7 116.84(10)
C8 N1 C6 124.52(10)
C8 N1 C7 118.50(11)
C14 N2 C15 117.71(11)
C14 N2 C16 126.23(11)
C16 N2 C15 116.05(11)

loop_
_geom_bond_atom_site_label_1
_geom_bond_atom_site_label_2
_geom_bond_distance
C1 H1 0.9300
C1 C2 1.3909(17)
C1 C6 1.3859(17)
C2 H2 0.9300
C2 C3 1.3843(19)
C3 H3 0.9300
C3 C4 1.384(2)
C4 H4 0.9300
C4 C5 1.3896(19)
C5 H5 0.9300
C5 C6 1.3898(18)
C6 N1 1.4346(15)
C7 H7A 0.9600
C7 H7B 0.9600
C7 H7C 0.9600
C7 N1 1.4599(16)
C8 C9 1.5143(18)
C8 N1 1.3598(16)
C8 O1 1.2265(15)
C9 H9 0.9800
C9 C10 1.5275(18)
C9 C13 1.5368(17)
C10 C11 1.5319(17)
C10 O2 1.2063(16)
C11 H11 0.9800
C11 C12 1.5352(17)
C11 C14 1.5184(17)
C12 H12A 0.9700
C12 H12B 0.9700
C12 C13 1.5335(18)
C13 H13A 0.9700
C13 H13B 0.9700
C14 N2 1.3579(16)
C14 O3 1.2331(15)
C15 H15A 0.9600
C15 H15B 0.9600
C15 H15C 0.9600
C15 N2 1.4705(16)
C16 C17 1.3885(19)
C16 C21 1.3990(19)
C16 N2 1.4333(16)
C17 H17 0.9300
C17 C18 1.401(2)
C18 H18 0.9300
C18 C19 1.388(3)
C19 H19 0.9300
C19 C20 1.375(3)
C20 H20 0.9300
C20 C21 1.384(2)
C21 H21 0.9300

loop_
_geom_torsion_atom_site_label_1
_geom_torsion_atom_site_label_2
_geom_torsion_atom_site_label_3
_geom_torsion_atom_site_label_4
_geom_torsion
C1 C2 C3 C4 0.7(2)
C1 C6 N1 C7 -98.77(14)
C1 C6 N1 C8 76.85(16)
C2 C1 C6 C5 1.16(19)
C2 C1 C6 N1 178.19(11)
C2 C3 C4 C5 0.1(2)
C3 C4 C5 C6 -0.2(2)
C4 C5 C6 C1 -0.4(2)
C4 C5 C6 N1 -177.40(12)
C5 C6 N1 C7 78.25(16)
C5 C6 N1 C8 -106.13(15)
C6 C1 C2 C3 -1.4(2)
C8 C9 C10 C11 -141.24(10)
C8 C9 C10 O2 40.49(18)
C8 C9 C13 C12 157.78(10)
C9 C8 N1 C6 7.07(18)
C9 C8 N1 C7 -177.37(11)
C9 C10 C11 C12 -7.38(13)
C9 C10 C11 C14 -130.52(10)
C10 C9 C13 C12 35.95(12)
C10 C11 C12 C13 29.82(12)
C10 C11 C14 N2 -110.36(12)
C10 C11 C14 O3 68.17(14)
C11 C12 C13 C9 -41.38(12)
C11 C14 N2 C15 177.79(11)
C11 C14 N2 C16 -2.56(19)
C12 C11 C14 N2 133.97(12)
C12 C11 C14 O3 -47.50(16)
C13 C9 C10 C11 -17.75(13)
C13 C9 C10 O2 163.99(13)
C14 C11 C12 C13 147.61(10)
C16 C17 C18 C19 -2.2(2)
C17 C16 C21 C20 -0.8(2)
C17 C16 N2 C14 59.02(18)
C17 C16 N2 C15 -121.32(13)
C17 C18 C19 C20 0.9(2)
C18 C19 C20 C21 0.5(2)
C19 C20 C21 C16 -0.6(2)
C21 C16 C17 C18 2.1(2)
C21 C16 N2 C14 -125.28(14)
C21 C16 N2 C15 54.37(16)
N1 C8 C9 C10 -130.40(12)
N1 C8 C9 C13 112.68(13)
N2 C16 C17 C18 177.72(12)
N2 C16 C21 C20 -176.51(13)
O1 C8 C9 C10 52.03(16)
O1 C8 C9 C13 -64.89(16)
O1 C8 N1 C6 -175.41(12)
O1 C8 N1 C7 0.15(19)
O2 C10 C11 C12 170.90(13)
O2 C10 C11 C14 47.76(17)
O3 C14 N2 C15 -0.71(18)
O3 C14 N2 C16 178.94(12)
